data_7025120
loop_
_publ_author_name
'Madhu, Vedichi'
'Ekambaram, Balaraman'
'Shimon, Linda J. W.'
'Diskin, Yael'
'Leitus, Gregory'
'Neumann, Ronny'

_publ_section_title
;
 Structural diversity in manganese, iron and cobalt complexes of the
 ditopic 1,2-bis(2,2'-bipyridyl-6-yl)ethyne ligand and observation of
 epoxidation and catalase activity of manganese compounds.
;
_journal_issue 31
_journal_name_full 'Dalton transactions (Cambridge, England : 2003)'
_journal_page_first 7266
_journal_page_last 7275
_journal_paper_doi 10.1039/b925129d
_journal_volume 39
_journal_year 2010
_chemical_formula_moiety 'C66 H42 Co2 N12, 2(C2 H3 N), 2(C4 H10 O), 4(Cl O4)'
_chemical_formula_sum 'C78 H68 Cl4 Co2 N14 O18'
_chemical_formula_weight 1749.12
_chemical_name_systematic
;
?
;
_space_group_IT_number 15
_symmetry_cell_setting monoclinic
_symmetry_space_group_name_Hall '-C 2yc'
_symmetry_space_group_name_H-M 'C 1 2/c 1'
_atom_sites_solution_hydrogens geom
_atom_sites_solution_primary direct
_atom_sites_solution_secondary difmap
_audit_creation_method SHELXL-97
_cell_angle_alpha 90.00
_cell_angle_beta 90.523(2)
_cell_angle_gamma 90.00
_cell_formula_units_Z 4
_cell_length_a 16.0222(6)
_cell_length_b 19.4232(6)
_cell_length_c 25.1592(7)
_cell_measurement_reflns_used 22777
_cell_measurement_temperature 100(2)
_cell_measurement_theta_max 25.68
_cell_measurement_theta_min 2.65
_cell_volume 7829.3(4)
_computing_cell_refinement 'Bruker Apex2'
_computing_data_collection 'Bruker Apex2'
_computing_data_reduction 'Bruker Apex2'
_computing_structure_refinement 'SHELXL-97 (Sheldrick, 1997)'
_computing_structure_solution 'SHELXS-97 (Sheldrick, 1990)'
_diffrn_ambient_temperature 100(2)
_diffrn_measured_fraction_theta_full 0.974
_diffrn_measured_fraction_theta_max 0.974
_diffrn_measurement_device_type 'Bruker KappaApex2 CCD'
_diffrn_measurement_method 'phi and omega scans'
_diffrn_radiation_monochromator graphite
_diffrn_radiation_source 'fine-focus sealed tube'
_diffrn_radiation_type MoK\a
_diffrn_radiation_wavelength 0.71073
_diffrn_reflns_av_R_equivalents 0.0440
_diffrn_reflns_av_sigmaI/netI 0.0563
_diffrn_reflns_limit_h_max 19
_diffrn_reflns_limit_h_min -19
_diffrn_reflns_limit_k_max 23
_diffrn_reflns_limit_k_min 0
_diffrn_reflns_limit_l_max 30
_diffrn_reflns_limit_l_min 0
_diffrn_reflns_number 22777
_diffrn_reflns_theta_full 25.68
_diffrn_reflns_theta_max 25.68
_diffrn_reflns_theta_min 2.65
_exptl_absorpt_coefficient_mu 0.640
_exptl_absorpt_correction_T_max 0.9748
_exptl_absorpt_correction_T_min 0.8826
_exptl_absorpt_correction_type multi-scan
_exptl_absorpt_process_details 'Bruker Apex2'
_exptl_crystal_colour orange
_exptl_crystal_density_diffrn 1.484
_exptl_crystal_density_method 'not measured'
_exptl_crystal_description plate
_exptl_crystal_F_000 3600
_exptl_crystal_size_max 0.20
_exptl_crystal_size_mid 0.14
_exptl_crystal_size_min 0.04
_refine_diff_density_max 0.964
_refine_diff_density_min -0.486
_refine_diff_density_rms 0.073
_refine_ls_extinction_method none
_refine_ls_goodness_of_fit_ref 1.069
_refine_ls_hydrogen_treatment constr
_refine_ls_matrix_type full
_refine_ls_number_parameters 526
_refine_ls_number_reflns 7260
_refine_ls_number_restraints 24
_refine_ls_restrained_S_all 1.068
_refine_ls_R_factor_all 0.0764
_refine_ls_R_factor_gt 0.0474
_refine_ls_shift/su_max 0.001
_refine_ls_shift/su_mean 0.000
_refine_ls_structure_factor_coef Fsqd
_refine_ls_weighting_details 'calc w=1/[\s^2^(Fo^2^)+(0.0639P)^2^+3.8388P] where P=(Fo^2^+2Fc^2^)/3'
_refine_ls_weighting_scheme calc
_refine_ls_wR_factor_gt 0.1154
_refine_ls_wR_factor_ref 0.1238
_reflns_number_gt 5238
_reflns_number_total 7260
_reflns_threshold_expression >2sigma(I)
_cod_data_source_file b925129d.txt
_cod_data_source_block n224a
_cod_depositor_comments
;
The following automatic conversions were performed:

'_symmetry_cell_setting' value 'Monoclinic' changed to 'monoclinic'
according to /home/saulius/struct/CIF-dictionaries/cif_core.dic
dictionary named 'cif_core.dic' version 2.4.2 from 2011-04-26.

Automatic conversion script
Id: cif_fix_values 1891 2012-01-12 08:04:46Z andrius 
;
_cod_original_sg_symbol_H-M C2/c
_cod_database_code 7025120

loop_
_symmetry_equiv_pos_as_xyz
'x, y, z'
'-x, y, -z+1/2'
'x+1/2, y+1/2, z'
'-x+1/2, y+1/2, -z+1/2'
'-x, -y, -z'
'x, -y, z-1/2'
'-x+1/2, -y+1/2, -z'
'x+1/2, -y+1/2, z-1/2'

loop_
_atom_site_label
_atom_site_type_symbol
_atom_site_fract_x
_atom_site_fract_y
_atom_site_fract_z
_atom_site_U_iso_or_equiv
_atom_site_adp_type
_atom_site_occupancy
_atom_site_symmetry_multiplicity
_atom_site_calc_flag
_atom_site_refinement_flags
Co1 Co 0.36146(2) 0.20372(2) 0.662241(16) 0.01685(13) Uani 1 1 d .
N1 N 0.33637(14) 0.10734(13) 0.62455(10) 0.0219(6) Uani 1 1 d .
N2 N 0.48634(14) 0.16747(12) 0.63410(10) 0.0183(5) Uani 1 1 d .
N3 N 0.36934(14) 0.26269(13) 0.59096(10) 0.0207(6) Uani 1 1 d .
N4 N 0.39215(13) 0.30726(12) 0.69136(9) 0.0169(5) Uani 1 1 d .
N5 N 0.32721(13) 0.14980(12) 0.73481(9) 0.0169(5) Uani 1 1 d .
N6 N 0.23460(14) 0.23219(13) 0.67416(10) 0.0191(6) Uani 1 1 d .
C1 C 0.26377(18) 0.07319(16) 0.62700(13) 0.0252(7) Uani 1 1 d .
H1 H 0.2169 0.0958 0.6419 0.030 Uiso 1 1 calc R
C2 C 0.25430(19) 0.00646(17) 0.60869(13) 0.0275(8) Uani 1 1 d .
H2 H 0.2019 -0.0161 0.6111 0.033 Uiso 1 1 calc R
C3 C 0.32132(19) -0.02666(17) 0.58707(13) 0.0295(8) Uani 1 1 d .
H3 H 0.3162 -0.0727 0.5747 0.035 Uiso 1 1 calc R
C4 C 0.39682(19) 0.00796(16) 0.58343(13) 0.0259(7) Uani 1 1 d .
H4 H 0.4443 -0.0140 0.5687 0.031 Uiso 1 1 calc R
C5 C 0.40145(17) 0.07493(16) 0.60162(12) 0.0211(7) Uani 1 1 d .
C6 C 0.47861(17) 0.11632(16) 0.59793(12) 0.0220(7) Uani 1 1 d .
C7 C 0.53762(18) 0.10377(17) 0.55916(13) 0.0266(7) Uani 1 1 d .
H7 H 0.5303 0.0670 0.5346 0.032 Uiso 1 1 calc R
C8 C 0.60757(19) 0.14578(17) 0.55673(13) 0.0277(8) Uani 1 1 d .
H8 H 0.6474 0.1396 0.5294 0.033 Uiso 1 1 calc R
C9 C 0.61855(18) 0.19630(16) 0.59421(12) 0.0241(7) Uani 1 1 d .
H9 H 0.6663 0.2253 0.5935 0.029 Uiso 1 1 calc R
C10 C 0.55834(17) 0.20439(15) 0.63353(12) 0.0192(6) Uani 1 1 d .
C11 C 0.57329(16) 0.25022(15) 0.67690(12) 0.0186(7) Uani 1 1 d .
C12 C 0.40772(17) 0.28250(15) 0.78440(12) 0.0181(7) Uani 1 1 d .
C13 C 0.39553(15) 0.33090(15) 0.74210(12) 0.0167(6) Uani 1 1 d .
C14 C 0.39445(18) 0.40056(16) 0.75506(13) 0.0236(7) Uani 1 1 d .
H14 H 0.3960 0.4149 0.7912 0.028 Uiso 1 1 calc R
C15 C 0.39114(19) 0.44819(17) 0.71482(13) 0.0277(8) Uani 1 1 d .
H15 H 0.3899 0.4960 0.7226 0.033 Uiso 1 1 calc R
C16 C 0.38960(19) 0.42549(16) 0.66313(13) 0.0261(7) Uani 1 1 d .
H16 H 0.3874 0.4576 0.6347 0.031 Uiso 1 1 calc R
C17 C 0.39124(16) 0.35516(16) 0.65260(12) 0.0194(7) Uani 1 1 d .
C18 C 0.39166(17) 0.32908(16) 0.59744(12) 0.0214(7) Uani 1 1 d .
C19 C 0.4144(2) 0.37004(19) 0.55465(14) 0.0342(9) Uani 1 1 d .
H19 H 0.4328 0.4160 0.5600 0.041 Uiso 1 1 calc R
C20 C 0.4097(2) 0.3424(2) 0.50430(15) 0.0446(10) Uani 1 1 d .
H20 H 0.4242 0.3695 0.4744 0.054 Uiso 1 1 calc R
C21 C 0.3842(2) 0.2758(2) 0.49749(13) 0.0358(9) Uani 1 1 d .
H21 H 0.3797 0.2566 0.4629 0.043 Uiso 1 1 calc R
C22 C 0.36510(19) 0.23704(18) 0.54139(13) 0.0276(8) Uani 1 1 d .
H22 H 0.3483 0.1905 0.5366 0.033 Uiso 1 1 calc R
C23 C 0.19249(18) 0.27769(16) 0.64418(13) 0.0249(7) Uani 1 1 d .
H23 H 0.2206 0.2992 0.6156 0.030 Uiso 1 1 calc R
C24 C 0.11010(18) 0.29482(17) 0.65294(13) 0.0267(7) Uani 1 1 d .
H24 H 0.0824 0.3279 0.6312 0.032 Uiso 1 1 calc R
C25 C 0.06899(18) 0.26269(17) 0.69401(13) 0.0272(8) Uani 1 1 d .
H25 H 0.0119 0.2727 0.7005 0.033 Uiso 1 1 calc R
C26 C 0.11130(18) 0.21578(16) 0.72572(13) 0.0253(7) Uani 1 1 d .
H26 H 0.0839 0.1934 0.7542 0.030 Uiso 1 1 calc R
C27 C 0.19476(17) 0.20207(15) 0.71500(12) 0.0193(7) Uani 1 1 d .
C28 C 0.24560(17) 0.15454(15) 0.74795(12) 0.0188(7) Uani 1 1 d .
C29 C 0.21280(19) 0.11814(16) 0.79012(13) 0.0261(7) Uani 1 1 d .
H29 H 0.1554 0.1228 0.7986 0.031 Uiso 1 1 calc R
C30 C 0.26292(19) 0.07524(17) 0.81989(14) 0.0291(8) Uani 1 1 d .
H30 H 0.2407 0.0499 0.8488 0.035 Uiso 1 1 calc R
C31 C 0.34558(18) 0.06970(16) 0.80711(13) 0.0244(7) Uani 1 1 d .
H31 H 0.3816 0.0404 0.8270 0.029 Uiso 1 1 calc R
C32 C 0.37598(17) 0.10751(15) 0.76466(12) 0.0197(7) Uani 1 1 d .
C33 C 0.46285(17) 0.10556(15) 0.75246(12) 0.0197(6) Uani 1 1 d .
Cl3 Cl 0.03067(5) 0.06989(4) 0.63935(3) 0.0290(2) Uani 1 1 d .
O3 O 0.07395(14) 0.12797(13) 0.61788(9) 0.0377(6) Uani 1 1 d .
O4 O -0.05431(16) 0.08560(14) 0.64546(13) 0.0599(9) Uani 1 1 d .
O2 O 0.0711(2) 0.05035(16) 0.68737(12) 0.0692(10) Uani 1 1 d .
O1 O 0.03682(17) 0.01356(17) 0.60342(14) 0.0755(11) Uani 1 1 d .
Cl2 Cl 0.33112(5) 0.05928(4) 0.44108(3) 0.0279(2) Uani 1 1 d .
O5 O 0.30226(17) -0.00411(14) 0.46213(11) 0.0545(8) Uani 1 1 d .
O6 O 0.3119(3) 0.06110(16) 0.38616(12) 0.0854(12) Uani 1 1 d .
O7 O 0.41693(17) 0.06619(18) 0.45070(16) 0.0855(12) Uani 1 1 d .
O8 O 0.2914(2) 0.11648(16) 0.46506(13) 0.0716(10) Uani 1 1 d .
C100 C 0.1163(3) -0.0531(3) 0.49235(18) 0.0600(13) Uani 1 1 d .
H10A H 0.1591 -0.0205 0.4806 0.090 Uiso 1 1 calc R
H10B H 0.0795 -0.0304 0.5179 0.090 Uiso 1 1 calc R
H10C H 0.0834 -0.0686 0.4616 0.090 Uiso 1 1 calc R
C101 C 0.1549(3) -0.1100(3) 0.5167(2) 0.0657(14) Uani 1 1 d .
N100 N 0.1874(3) -0.1556(2) 0.5345(2) 0.122(2) Uani 1 1 d .
C102 C 0.0947(4) 0.2610(3) 0.9145(2) 0.0791(17) Uani 1 1 d U
H10D H 0.0701 0.3018 0.9310 0.119 Uiso 1 1 calc R
H10E H 0.1220 0.2328 0.9419 0.119 Uiso 1 1 calc R
H10F H 0.0508 0.2341 0.8969 0.119 Uiso 1 1 calc R
C103 C 0.1585(3) 0.2831(2) 0.8740(2) 0.0664(16) Uani 1 1 d U
H10G H 0.2070 0.3045 0.8922 0.080 Uiso 1 1 calc R
H10H H 0.1784 0.2425 0.8540 0.080 Uiso 1 1 calc R
C104 C 0.1788(3) 0.3613(2) 0.80226(19) 0.0613(14) Uani 1 1 d U
H10I H 0.2004 0.3255 0.7780 0.074 Uiso 1 1 calc R
H10J H 0.2266 0.3812 0.8221 0.074 Uiso 1 1 calc R
C105 C 0.1360(4) 0.4160(2) 0.7711(2) 0.0775(16) Uani 1 1 d U
H10K H 0.0868 0.3966 0.7532 0.116 Uiso 1 1 calc R
H10L H 0.1743 0.4344 0.7445 0.116 Uiso 1 1 calc R
H10M H 0.1187 0.4530 0.7950 0.116 Uiso 1 1 calc R
O100 O 0.12133(14) 0.33127(13) 0.83846(10) 0.0408(6) Uani 1 1 d U

loop_
_atom_site_aniso_label
_atom_site_aniso_U_11
_atom_site_aniso_U_22
_atom_site_aniso_U_33
_atom_site_aniso_U_23
_atom_site_aniso_U_13
_atom_site_aniso_U_12
Co1 0.0148(2) 0.0178(2) 0.0179(2) -0.00036(18) -0.00240(16) -0.00166(15)
N1 0.0200(12) 0.0235(14) 0.0220(15) -0.0021(12) -0.0029(11) -0.0044(10)
N2 0.0188(12) 0.0172(13) 0.0190(14) -0.0001(11) -0.0037(10) -0.0004(10)
N3 0.0183(12) 0.0265(15) 0.0172(14) 0.0010(12) -0.0024(11) -0.0003(10)
N4 0.0129(11) 0.0191(14) 0.0185(14) 0.0005(11) -0.0011(10) -0.0005(9)
N5 0.0155(12) 0.0166(13) 0.0185(14) -0.0019(11) -0.0013(10) -0.0018(9)
N6 0.0164(12) 0.0187(14) 0.0223(15) -0.0012(11) -0.0016(11) -0.0029(10)
C1 0.0200(15) 0.0285(19) 0.0270(19) -0.0038(15) -0.0005(14) -0.0057(13)
C2 0.0238(16) 0.0295(19) 0.0292(19) -0.0019(15) -0.0010(14) -0.0093(14)
C3 0.0339(18) 0.0229(18) 0.032(2) -0.0036(15) -0.0032(15) -0.0062(14)
C4 0.0268(16) 0.0249(18) 0.0261(18) -0.0035(15) 0.0000(14) -0.0020(13)
C5 0.0215(15) 0.0238(17) 0.0181(17) -0.0015(14) -0.0017(13) -0.0020(12)
C6 0.0213(15) 0.0229(17) 0.0217(18) -0.0028(14) -0.0033(13) -0.0005(12)
C7 0.0274(16) 0.0271(18) 0.0254(19) -0.0076(15) 0.0020(14) -0.0034(13)
C8 0.0267(16) 0.034(2) 0.0221(18) -0.0057(16) 0.0053(14) -0.0030(14)
C9 0.0205(15) 0.0272(18) 0.0246(18) 0.0006(15) 0.0005(13) -0.0034(13)
C10 0.0168(14) 0.0204(16) 0.0204(17) 0.0000(14) -0.0026(12) -0.0024(12)
C11 0.0136(14) 0.0198(16) 0.0222(18) 0.0047(14) -0.0016(13) -0.0009(12)
C12 0.0150(14) 0.0172(16) 0.0221(18) -0.0025(14) -0.0014(13) 0.0010(11)
C13 0.0101(13) 0.0192(16) 0.0209(17) 0.0016(13) -0.0028(12) -0.0003(11)
C14 0.0244(16) 0.0213(17) 0.0250(19) -0.0030(15) -0.0017(14) 0.0036(13)
C15 0.0323(17) 0.0182(17) 0.033(2) 0.0001(15) -0.0028(15) 0.0009(13)
C16 0.0271(16) 0.0212(18) 0.030(2) 0.0076(15) -0.0068(15) -0.0007(13)
C17 0.0113(13) 0.0246(17) 0.0221(17) 0.0041(14) -0.0033(12) -0.0007(12)
C18 0.0170(14) 0.0262(18) 0.0209(17) 0.0032(14) -0.0024(13) -0.0008(12)
C19 0.040(2) 0.033(2) 0.030(2) 0.0067(17) -0.0032(16) -0.0095(15)
C20 0.055(2) 0.053(3) 0.027(2) 0.0110(19) 0.0015(18) -0.011(2)
C21 0.043(2) 0.052(2) 0.0122(18) -0.0007(17) -0.0040(16) 0.0015(17)
C22 0.0305(17) 0.032(2) 0.0197(19) -0.0049(16) -0.0050(14) 0.0014(14)
C23 0.0200(15) 0.0238(17) 0.031(2) 0.0036(15) -0.0053(14) -0.0014(12)
C24 0.0213(15) 0.0266(18) 0.032(2) -0.0005(15) -0.0083(14) 0.0032(13)
C25 0.0160(15) 0.034(2) 0.032(2) -0.0039(16) -0.0024(14) 0.0012(13)
C26 0.0194(15) 0.0305(19) 0.0259(19) -0.0017(15) 0.0016(14) 0.0003(13)
C27 0.0163(14) 0.0187(16) 0.0228(17) -0.0056(14) -0.0009(13) -0.0012(12)
C28 0.0188(14) 0.0164(16) 0.0212(17) -0.0033(13) -0.0019(13) -0.0025(12)
C29 0.0215(15) 0.0251(18) 0.032(2) -0.0014(15) 0.0038(14) -0.0035(13)
C30 0.0272(17) 0.031(2) 0.029(2) 0.0065(16) 0.0016(15) -0.0053(14)
C31 0.0233(16) 0.0215(17) 0.0284(19) 0.0020(15) -0.0043(14) -0.0012(13)
C32 0.0173(14) 0.0185(16) 0.0232(17) -0.0042(14) -0.0032(13) -0.0007(12)
C33 0.0246(13) 0.0141(15) 0.0203(16) 0.0022(13) -0.0056(14) -0.0003(12)
Cl3 0.0285(4) 0.0314(5) 0.0272(5) -0.0022(4) -0.0005(3) -0.0018(3)
O3 0.0357(13) 0.0477(16) 0.0298(14) 0.0113(12) 0.0008(11) -0.0099(11)
O4 0.0373(15) 0.0440(17) 0.099(3) 0.0183(16) 0.0332(15) 0.0096(12)
O2 0.088(2) 0.063(2) 0.056(2) 0.0303(17) -0.0228(18) -0.0222(17)
O1 0.0413(16) 0.072(2) 0.114(3) -0.060(2) 0.0249(17) -0.0120(15)
Cl2 0.0277(4) 0.0255(4) 0.0305(5) -0.0013(4) -0.0041(3) 0.0025(3)
O5 0.0614(17) 0.0428(17) 0.060(2) 0.0103(14) 0.0148(15) -0.0114(13)
O6 0.183(4) 0.0373(18) 0.0351(18) -0.0006(14) -0.035(2) -0.018(2)
O7 0.0286(15) 0.076(2) 0.151(4) 0.029(2) -0.0060(18) -0.0028(15)
O8 0.080(2) 0.051(2) 0.083(2) -0.0327(18) 0.0018(18) 0.0130(17)
C100 0.046(2) 0.079(4) 0.056(3) 0.017(3) 0.003(2) 0.010(2)
C101 0.072(3) 0.051(3) 0.073(3) 0.014(3) -0.044(3) -0.021(2)
N100 0.125(4) 0.057(3) 0.181(6) 0.035(3) -0.102(4) -0.032(3)
C102 0.106(4) 0.060(3) 0.071(4) 0.025(3) -0.047(3) -0.026(3)
C103 0.064(3) 0.035(2) 0.100(4) -0.022(3) -0.052(3) 0.014(2)
C104 0.047(2) 0.056(3) 0.081(3) -0.038(3) 0.023(2) -0.023(2)
C105 0.127(5) 0.046(3) 0.060(3) -0.003(3) 0.020(3) -0.022(3)
O100 0.0285(12) 0.0375(15) 0.0562(18) -0.0055(13) -0.0083(12) -0.0002(11)

loop_
_atom_type_symbol
_atom_type_description
_atom_type_scat_dispersion_real
_atom_type_scat_dispersion_imag
_atom_type_scat_source
C C 0.0033 0.0016 'International Tables Vol C Tables 4.2.6.8 and 6.1.1.4'
H H 0.0000 0.0000 'International Tables Vol C Tables 4.2.6.8 and 6.1.1.4'
N N 0.0061 0.0033 'International Tables Vol C Tables 4.2.6.8 and 6.1.1.4'
O O 0.0106 0.0060 'International Tables Vol C Tables 4.2.6.8 and 6.1.1.4'
Cl Cl 0.1484 0.1585 'International Tables Vol C Tables 4.2.6.8 and 6.1.1.4'
Co Co 0.3494 0.9721 'International Tables Vol C Tables 4.2.6.8 and 6.1.1.4'

loop_
_geom_angle_atom_site_label_1
_geom_angle_atom_site_label_2
_geom_angle_atom_site_label_3
_geom_angle
_geom_angle_site_symmetry_1
N6 Co1 N3 92.46(9) .
N6 Co1 N1 96.55(9) .
N3 Co1 N1 96.31(10) .
N6 Co1 N5 76.05(9) .
N3 Co1 N5 168.49(9) .
N1 Co1 N5 84.42(9) .
N6 Co1 N4 85.77(9) .
N3 Co1 N4 76.93(9) .
N1 Co1 N4 172.96(9) .
N5 Co1 N4 102.59(9) .
N6 Co1 N2 168.93(9) .
N3 Co1 N2 80.98(9) .
N1 Co1 N2 75.48(9) .
N5 Co1 N2 110.23(9) .
N4 Co1 N2 101.27(8) .
C1 N1 C5 117.5(3) .
C1 N1 Co1 125.0(2) .
C5 N1 Co1 117.07(19) .
C6 N2 C10 117.0(2) .
C6 N2 Co1 111.52(18) .
C10 N2 Co1 126.72(19) .
C22 N3 C18 118.6(3) .
C22 N3 Co1 125.3(2) .
C18 N3 Co1 115.5(2) .
C17 N4 C13 116.6(3) .
C17 N4 Co1 112.96(19) .
C13 N4 Co1 129.12(19) .
C28 N5 C32 117.3(2) .
C28 N5 Co1 115.01(19) .
C32 N5 Co1 127.37(19) .
C23 N6 C27 118.4(2) .
C23 N6 Co1 124.6(2) .
C27 N6 Co1 116.98(19) .
N1 C1 C2 122.7(3) .
N1 C1 H1 118.6 .
C2 C1 H1 118.6 .
C3 C2 C1 119.3(3) .
C3 C2 H2 120.4 .
C1 C2 H2 120.4 .
C2 C3 C4 119.1(3) .
C2 C3 H3 120.5 .
C4 C3 H3 120.5 .
C5 C4 C3 118.6(3) .
C5 C4 H4 120.7 .
C3 C4 H4 120.7 .
N1 C5 C4 122.7(3) .
N1 C5 C6 115.0(3) .
C4 C5 C6 122.3(3) .
N2 C6 C7 122.9(3) .
N2 C6 C5 115.4(3) .
C7 C6 C5 121.6(3) .
C6 C7 C8 118.9(3) .
C6 C7 H7 120.5 .
C8 C7 H7 120.5 .
C9 C8 C7 119.3(3) .
C9 C8 H8 120.4 .
C7 C8 H8 120.4 .
C8 C9 C10 118.8(3) .
C8 C9 H9 120.6 .
C10 C9 H9 120.6 .
N2 C10 C9 122.7(3) .
N2 C10 C11 117.3(3) .
C9 C10 C11 120.0(3) .
C12 C11 C10 171.9(3) 2_656
C11 C12 C13 169.1(3) 2_656
N4 C13 C14 123.3(3) .
N4 C13 C12 118.7(3) .
C14 C13 C12 117.8(3) .
C15 C14 C13 118.9(3) .
C15 C14 H14 120.6 .
C13 C14 H14 120.6 .
C14 C15 C16 118.9(3) .
C14 C15 H15 120.6 .
C16 C15 H15 120.6 .
C15 C16 C17 119.7(3) .
C15 C16 H16 120.2 .
C17 C16 H16 120.2 .
N4 C17 C16 122.7(3) .
N4 C17 C18 116.3(3) .
C16 C17 C18 121.0(3) .
N3 C18 C19 121.7(3) .
N3 C18 C17 116.0(3) .
C19 C18 C17 122.3(3) .
C20 C19 C18 118.4(3) .
C20 C19 H19 120.8 .
C18 C19 H19 120.8 .
C21 C20 C19 119.9(3) .
C21 C20 H20 120.0 .
C19 C20 H20 120.0 .
C20 C21 C22 119.1(3) .
C20 C21 H21 120.4 .
C22 C21 H21 120.4 .
N3 C22 C21 122.2(3) .
N3 C22 H22 118.9 .
C21 C22 H22 118.9 .
N6 C23 C24 123.1(3) .
N6 C23 H23 118.5 .
C24 C23 H23 118.5 .
C25 C24 C23 118.3(3) .
C25 C24 H24 120.8 .
C23 C24 H24 120.8 .
C24 C25 C26 119.6(3) .
C24 C25 H25 120.2 .
C26 C25 H25 120.2 .
C25 C26 C27 118.7(3) .
C25 C26 H26 120.6 .
C27 C26 H26 120.6 .
N6 C27 C26 121.8(3) .
N6 C27 C28 115.8(2) .
C26 C27 C28 122.4(3) .
N5 C28 C29 121.8(3) .
N5 C28 C27 115.7(3) .
C29 C28 C27 122.5(3) .
C30 C29 C28 120.3(3) .
C30 C29 H29 119.9 .
C28 C29 H29 119.9 .
C31 C30 C29 118.7(3) .
C31 C30 H30 120.6 .
C29 C30 H30 120.6 .
C30 C31 C32 119.1(3) .
C30 C31 H31 120.5 .
C32 C31 H31 120.5 .
N5 C32 C31 122.8(3) .
N5 C32 C33 117.0(3) .
C31 C32 C33 120.0(3) .
C33 C33 C32 173.3(4) 2_656
O4 Cl3 O2 113.6(2) .
O4 Cl3 O1 108.00(18) .
O2 Cl3 O1 107.6(2) .
O4 Cl3 O3 110.07(16) .
O2 Cl3 O3 108.27(16) .
O1 Cl3 O3 109.23(18) .
O7 Cl2 O6 111.8(3) .
O7 Cl2 O8 107.2(2) .
O6 Cl2 O8 107.6(2) .
O7 Cl2 O5 109.97(19) .
O6 Cl2 O5 108.53(18) .
O8 Cl2 O5 111.83(19) .
C101 C100 H10A 109.5 .
C101 C100 H10B 109.5 .
H10A C100 H10B 109.5 .
C101 C100 H10C 109.5 .
H10A C100 H10C 109.5 .
H10B C100 H10C 109.5 .
N100 C101 C100 177.5(7) .
C103 C102 H10D 109.5 .
C103 C102 H10E 109.5 .
H10D C102 H10E 109.5 .
C103 C102 H10F 109.5 .
H10D C102 H10F 109.5 .
H10E C102 H10F 109.5 .
O100 C103 C102 109.3(4) .
O100 C103 H10G 109.8 .
C102 C103 H10G 109.8 .
O100 C103 H10H 109.8 .
C102 C103 H10H 109.8 .
H10G C103 H10H 108.3 .
O100 C104 C105 109.4(4) .
O100 C104 H10I 109.8 .
C105 C104 H10I 109.8 .
O100 C104 H10J 109.8 .
C105 C104 H10J 109.8 .
H10I C104 H10J 108.2 .
C104 C105 H10K 109.5 .
C104 C105 H10L 109.5 .
H10K C105 H10L 109.5 .
C104 C105 H10M 109.5 .
H10K C105 H10M 109.5 .
H10L C105 H10M 109.5 .
C103 O100 C104 113.7(3) .

loop_
_geom_bond_atom_site_label_1
_geom_bond_atom_site_label_2
_geom_bond_distance
_geom_bond_site_symmetry_2
Co1 N6 2.130(2) .
Co1 N3 2.133(3) .
Co1 N1 2.135(3) .
Co1 N5 2.179(2) .
Co1 N4 2.194(2) .
Co1 N2 2.242(2) .
N1 C1 1.341(4) .
N1 C5 1.352(4) .
N2 C6 1.352(4) .
N2 C10 1.359(4) .
N3 C22 1.344(4) .
N3 C18 1.348(4) .
N4 C17 1.348(4) .
N4 C13 1.357(4) .
N5 C28 1.355(4) .
N5 C32 1.356(4) .
N6 C23 1.340(4) .
N6 C27 1.348(4) .
C1 C2 1.383(4) .
C1 H1 0.9500 .
C2 C3 1.369(4) .
C2 H2 0.9500 .
C3 C4 1.388(4) .
C3 H3 0.9500 .
C4 C5 1.381(4) .
C4 H4 0.9500 .
C5 C6 1.478(4) .
C6 C7 1.386(4) .
C7 C8 1.388(4) .
C7 H7 0.9500 .
C8 C9 1.371(4) .
C8 H8 0.9500 .
C9 C10 1.397(4) .
C9 H9 0.9500 .
C10 C11 1.427(4) .
C11 C12 1.195(4) 2_656
C12 C11 1.195(4) 2_656
C12 C13 1.432(4) .
C13 C14 1.392(4) .
C14 C15 1.372(4) .
C14 H14 0.9500 .
C15 C16 1.373(5) .
C15 H15 0.9500 .
C16 C17 1.392(4) .
C16 H16 0.9500 .
C17 C18 1.477(4) .
C18 C19 1.390(4) .
C19 C20 1.378(5) .
C19 H19 0.9500 .
C20 C21 1.366(5) .
C20 H20 0.9500 .
C21 C22 1.374(5) .
C21 H21 0.9500 .
C22 H22 0.9500 .
C23 C24 1.381(4) .
C23 H23 0.9500 .
C24 C25 1.380(5) .
C24 H24 0.9500 .
C25 C26 1.384(4) .
C25 H25 0.9500 .
C26 C27 1.392(4) .
C26 H26 0.9500 .
C27 C28 1.480(4) .
C28 C29 1.383(4) .
C29 C30 1.374(4) .
C29 H29 0.9500 .
C30 C31 1.370(4) .
C30 H30 0.9500 .
C31 C32 1.388(4) .
C31 H31 0.9500 .
C32 C33 1.429(4) .
C33 C33 1.198(6) 2_656
Cl3 O4 1.405(3) .
Cl3 O2 1.417(3) .
Cl3 O1 1.423(3) .
Cl3 O3 1.432(2) .
Cl2 O7 1.400(3) .
Cl2 O6 1.413(3) .
Cl2 O8 1.418(3) .
Cl2 O5 1.419(3) .
C100 C101 1.405(6) .
C100 H10A 0.9800 .
C100 H10B 0.9800 .
C100 H10C 0.9800 .
C101 N100 1.119(6) .
C102 C103 1.512(7) .
C102 H10D 0.9800 .
C102 H10E 0.9800 .
C102 H10F 0.9800 .
C103 O100 1.421(5) .
C103 H10G 0.9900 .
C103 H10H 0.9900 .
C104 O100 1.426(5) .
C104 C105 1.484(7) .
C104 H10I 0.9900 .
C104 H10J 0.9900 .
C105 H10K 0.9800 .
C105 H10L 0.9800 .
C105 H10M 0.9800 .
